data_4516206
loop_
_publ_author_name
'Ju, Dianxing'
'Zheng, Xiaopeng'
'Yin, Jun'
'Qiu, Zhiwen'
'T\"uredi, Bekir'
'Liu, Xiaolong'
'Dang, Yangyang'
'Cao, Bingqiang'
'Mohammed, Omar F.'
'Bakr, Osman M.'
'Tao, Xutang'

_publ_section_title
;
 Tellurium-Based Double Perovskites A2TeX6 with Tunable Band Gap and Long
 Carrier Diffusion Length for Optoelectronic Applications
;
_journal_issue 1
_journal_name_full 'ACS Energy Letters'
_journal_page_first 228
_journal_paper_doi 10.1021/acsenergylett.8b02113
_journal_volume 4
_journal_year 2018
_chemical_formula_sum 'C14 I6 N2 Te'
_chemical_formula_weight 1085.16
_space_group_crystal_system monoclinic
_space_group_IT_number 14
_space_group_name_Hall '-P 2ybc'
_space_group_name_H-M_alt 'P 1 21/c 1'
_audit_creation_method SHELXL-2014/7
_cell_angle_alpha 90
_cell_angle_beta 93.8430(10)
_cell_angle_gamma 90
_cell_formula_units_Z 4
_cell_length_a 8.3804(7)
_cell_length_b 13.5963(11)
_cell_length_c 23.1525(19)
_cell_measurement_reflns_used 5445
_cell_measurement_temperature 273(2)
_cell_measurement_theta_max 23.85
_cell_measurement_theta_min 2.31
_cell_volume 2632.1(4)
_computing_structure_refinement 'SHELXL-2014/7 (Sheldrick, 2014)'
_diffrn_ambient_temperature 273(2)
_diffrn_measured_fraction_theta_full 1.000
_diffrn_measured_fraction_theta_max 1.000
_diffrn_measurement_device_type 'Bruker APEX-II CCD'
_diffrn_measurement_method '\f and \w scans'
_diffrn_radiation_type MoK\a
_diffrn_radiation_wavelength 0.71073
_diffrn_reflns_av_R_equivalents 0.0395
_diffrn_reflns_av_unetI/netI 0.0299
_diffrn_reflns_Laue_measured_fraction_full 1.000
_diffrn_reflns_Laue_measured_fraction_max 1.000
_diffrn_reflns_limit_h_max 9
_diffrn_reflns_limit_h_min -9
_diffrn_reflns_limit_k_max 16
_diffrn_reflns_limit_k_min -16
_diffrn_reflns_limit_l_max 27
_diffrn_reflns_limit_l_min -27
_diffrn_reflns_number 25132
_diffrn_reflns_point_group_measured_fraction_full 1.000
_diffrn_reflns_point_group_measured_fraction_max 1.000
_diffrn_reflns_theta_full 24.997
_diffrn_reflns_theta_max 24.997
_diffrn_reflns_theta_min 1.763
_exptl_absorpt_coefficient_mu 8.169
_exptl_absorpt_correction_T_max 0.849
_exptl_absorpt_correction_T_min 0.619
_exptl_absorpt_correction_type multi-scan
_exptl_absorpt_process_details sadabs
_exptl_crystal_colour black
_exptl_crystal_density_diffrn 2.738
_exptl_crystal_description bulk
_exptl_crystal_F_000 1872
_exptl_crystal_size_max 0.320
_exptl_crystal_size_mid 0.050
_exptl_crystal_size_min 0.020
_refine_diff_density_max 1.367
_refine_diff_density_min -1.296
_refine_diff_density_rms 0.132
_refine_ls_extinction_coef 0.00024(3)
_refine_ls_extinction_expression Fc^*^=kFc[1+0.001xFc^2^\l^3^/sin(2\q)]^-1/4^
_refine_ls_extinction_method 'SHELXL-2014/7 (Sheldrick 2014'
_refine_ls_goodness_of_fit_ref 1.060
_refine_ls_hydrogen_treatment undef
_refine_ls_matrix_type full
_refine_ls_number_parameters 209
_refine_ls_number_reflns 4609
_refine_ls_number_restraints 0
_refine_ls_restrained_S_all 1.060
_refine_ls_R_factor_all 0.0432
_refine_ls_R_factor_gt 0.0300
_refine_ls_shift/su_max 0.001
_refine_ls_shift/su_mean 0.000
_refine_ls_structure_factor_coef Fsqd
_refine_ls_weighting_details 'w=1/[\s^2^(Fo^2^)+(0.0285P)^2^+4.3239P] where P=(Fo^2^+2Fc^2^)/3'
_refine_ls_weighting_scheme calc
_refine_ls_wR_factor_gt 0.0670
_refine_ls_wR_factor_ref 0.0709
_reflns_Friedel_coverage 0.000
_reflns_number_gt 3618
_reflns_number_total 4611
_reflns_threshold_expression 'I > 2\s(I)'
_cod_data_source_file nz8b02113_si_010.cif
_cod_data_source_block x1
_cod_original_sg_symbol_H-M 'P 21/c'
_cod_database_code 4516206
_shelx_shelxl_version_number 2014/7
_shelx_space_group_comment
;
The symmetry employed for this shelxl refinement is uniquely defined
by the following loop, which should always be used as a source of
symmetry information in preference to the above space-group names.
They are only intended as comments.
;
_shelx_estimated_absorpt_t_min 0.180
_shelx_estimated_absorpt_t_max 0.854

loop_
_space_group_symop_operation_xyz
'x, y, z'
'-x, y+1/2, -z+1/2'
'-x, -y, -z'
'x, -y-1/2, z-1/2'

loop_
_atom_site_label
_atom_site_type_symbol
_atom_site_fract_x
_atom_site_fract_y
_atom_site_fract_z
_atom_site_U_iso_or_equiv
_atom_site_adp_type
_atom_site_occupancy
_atom_site_site_symmetry_order
_atom_site_calc_flag
Te1 Te 0.74735(4) 0.24152(3) 0.47609(2) 0.03400(12) Uani 1 1 d
I002 I 0.75022(5) 0.08242(3) 0.39127(2) 0.04292(13) Uani 1 1 d
I003 I 0.50090(5) 0.14145(3) 0.53889(2) 0.04678(14) Uani 1 1 d
I004 I 0.99471(5) 0.13894(3) 0.54695(2) 0.04897(14) Uani 1 1 d
I005 I 0.48988(5) 0.34611(4) 0.40725(2) 0.05367(15) Uani 1 1 d
I006 I 1.00426(6) 0.33977(4) 0.41837(3) 0.06604(18) Uani 1 1 d
I007 I 0.75027(6) 0.40377(4) 0.56026(3) 0.06476(17) Uani 1 1 d
C008 C 0.1663(8) 0.4504(6) 0.8101(3) 0.0501(18) Uani 1 1 d
N009 N 0.2150(7) 0.4097(5) 0.9136(3) 0.0614(17) Uani 1 1 d
N1 N 0.2981(8) 0.3926(5) 0.5555(3) 0.0686(19) Uani 1 1 d
C00D C 0.2896(9) 0.4207(7) 0.8569(4) 0.076(3) Uani 1 1 d
C00F C 0.2208(9) 0.3960(7) 0.6125(4) 0.071(2) Uani 1 1 d
C1 C 0.1480(13) 0.5486(7) 0.7983(4) 0.090(3) Uani 1 1 d
C2 C 0.0271(19) 0.5752(10) 0.7523(6) 0.124(5) Uani 1 1 d
C3 C -0.0552(14) 0.5005(14) 0.7234(5) 0.109(4) Uani 1 1 d
C4 C -0.0302(14) 0.4059(12) 0.7355(5) 0.102(4) Uani 1 1 d
C5 C 0.0808(10) 0.3792(7) 0.7795(4) 0.073(3) Uani 1 1 d
C7 C 0.4163(16) 0.2087(8) 0.7170(5) 0.101(3) Uani 1 1 d
C8 C 0.4378(10) 0.4070(7) 0.6913(4) 0.075(3) Uani 1 1 d
C9 C 0.3273(8) 0.3485(6) 0.6595(3) 0.0517(19) Uani 1 1 d
C10 C 0.3103(11) 0.2502(7) 0.6717(4) 0.076(3) Uani 1 1 d
C12 C 0.5360(13) 0.3659(13) 0.7348(4) 0.119(5) Uani 1 1 d
C11 C 0.5273(15) 0.2681(13) 0.7468(5) 0.109(4) Uani 1 1 d

loop_
_atom_site_aniso_label
_atom_site_aniso_U_11
_atom_site_aniso_U_22
_atom_site_aniso_U_33
_atom_site_aniso_U_23
_atom_site_aniso_U_13
_atom_site_aniso_U_12
Te1 0.0260(2) 0.0285(2) 0.0475(3) -0.00063(19) 0.00157(18) 0.00077(16)
I002 0.0397(2) 0.0443(3) 0.0442(3) -0.0074(2) -0.0010(2) 0.00555(19)
I003 0.0401(3) 0.0522(3) 0.0491(3) 0.0020(2) 0.0107(2) -0.0091(2)
I004 0.0413(3) 0.0502(3) 0.0535(3) 0.0010(2) -0.0115(2) 0.0092(2)
I005 0.0442(3) 0.0509(3) 0.0647(3) 0.0064(2) -0.0055(2) 0.0164(2)
I006 0.0461(3) 0.0548(3) 0.0994(5) 0.0209(3) 0.0210(3) -0.0106(2)
I007 0.0621(3) 0.0476(3) 0.0827(4) -0.0293(3) -0.0093(3) 0.0050(2)
C008 0.047(4) 0.059(5) 0.046(4) -0.006(4) 0.016(3) -0.004(4)
N009 0.059(4) 0.074(5) 0.048(4) 0.007(3) -0.013(3) 0.007(3)
N1 0.077(5) 0.088(5) 0.039(4) 0.007(3) -0.005(3) 0.014(4)
C00D 0.048(5) 0.118(8) 0.060(6) 0.014(5) 0.006(4) 0.015(5)
C00F 0.056(5) 0.091(6) 0.065(6) 0.015(5) 0.000(4) 0.024(5)
C1 0.133(9) 0.073(7) 0.067(6) 0.010(5) 0.020(6) -0.002(6)
C2 0.176(13) 0.116(10) 0.080(9) 0.022(8) 0.006(9) 0.040(10)
C3 0.087(8) 0.179(15) 0.062(7) 0.012(9) 0.007(6) 0.026(10)
C4 0.088(8) 0.158(12) 0.064(7) -0.009(8) 0.021(6) -0.015(8)
C5 0.058(5) 0.098(7) 0.064(6) -0.014(5) 0.011(5) -0.016(5)
C7 0.137(10) 0.096(8) 0.072(7) 0.011(6) 0.022(7) 0.020(8)
C8 0.065(5) 0.110(8) 0.049(5) -0.002(5) 0.005(4) -0.030(5)
C9 0.046(4) 0.064(5) 0.045(4) -0.001(4) 0.008(3) -0.004(4)
C10 0.097(7) 0.083(7) 0.048(5) 0.006(5) 0.005(5) 0.012(5)
C12 0.078(7) 0.229(17) 0.049(6) 0.025(8) -0.005(5) -0.046(9)
C11 0.093(9) 0.172(14) 0.064(7) 0.029(9) 0.008(6) 0.032(9)

loop_
_atom_type_symbol
_atom_type_description
_atom_type_scat_dispersion_real
_atom_type_scat_dispersion_imag
_atom_type_scat_source
C C 0.0033 0.0016 'International Tables Vol C Tables 4.2.6.8 and 6.1.1.4'
H H 0.0000 0.0000 'International Tables Vol C Tables 4.2.6.8 and 6.1.1.4'
N N 0.0061 0.0033 'International Tables Vol C Tables 4.2.6.8 and 6.1.1.4'
Te Te -0.5308 1.6751 'International Tables Vol C Tables 4.2.6.8 and 6.1.1.4'
I I -0.4742 1.8119 'International Tables Vol C Tables 4.2.6.8 and 6.1.1.4'

loop_
_geom_angle_atom_site_label_1
_geom_angle_atom_site_label_2
_geom_angle_atom_site_label_3
_geom_angle
I004 Te1 I002 89.225(17)
I004 Te1 I006 87.608(19)
I002 Te1 I006 89.517(19)
I004 Te1 I003 89.822(18)
I002 Te1 I003 91.574(17)
I006 Te1 I003 177.19(2)
I004 Te1 I007 90.684(19)
I002 Te1 I007 178.75(2)
I006 Te1 I007 89.23(2)
I003 Te1 I007 89.676(19)
I004 Te1 I005 178.21(2)
I002 Te1 I005 91.849(18)
I006 Te1 I005 93.83(2)
I003 Te1 I005 88.721(18)
I007 Te1 I005 88.273(18)
C1 C008 C5 122.5(9)
C1 C008 C00D 117.9(8)
C5 C008 C00D 119.6(8)
N009 C00D C008 110.6(6)
C9 C00F N1 110.5(6)
C008 C1 C2 116.6(10)
C3 C2 C1 118.1(11)
C4 C3 C2 123.0(12)
C3 C4 C5 119.9(12)
C008 C5 C4 119.8(10)
C11 C7 C10 119.7(11)
C12 C8 C9 120.0(10)
C10 C9 C8 121.3(8)
C10 C9 C00F 120.0(8)
C8 C9 C00F 118.6(8)
C9 C10 C7 117.5(9)
C11 C12 C8 120.6(11)
C12 C11 C7 120.9(11)

loop_
_geom_bond_atom_site_label_1
_geom_bond_atom_site_label_2
_geom_bond_distance
Te1 I004 2.9117(6)
Te1 I002 2.9228(6)
Te1 I006 2.9311(6)
Te1 I003 2.9383(6)
Te1 I007 2.9425(7)
Te1 I005 2.9592(6)
C008 C1 1.369(11)
C008 C5 1.373(11)
C008 C00D 1.502(10)
N009 C00D 1.498(10)
N1 C00F 1.508(10)
C00F C9 1.505(10)
C1 C2 1.465(15)
C2 C3 1.376(17)
C3 C4 1.330(17)
C4 C5 1.381(14)
C7 C11 1.380(16)
C7 C10 1.444(13)
C8 C12 1.376(14)
C8 C9 1.393(10)
C9 C10 1.376(11)
C12 C11 1.361(17)
